data_2208120
loop_
_publ_author_name
'Hema, R.'
'Parthasarathi, V.'
'Ravikumar, K.'
'Sarkunam, K.'
'Nallu, M.'

_publ_section_title
;Dimethyl
 7-(<i>N</i>,<i>N</i>-dimethylamino)-3-(2-methoxybenzoyl)indolizine-1,2-dicarboxylate
;
_journal_coeditor_code LH6577
_journal_issue 2
_journal_name_full 'Acta Crystallographica Section E'
_journal_page_first o706
_journal_page_last o707
_journal_paper_doi 10.1107/S1600536806001851
_journal_volume 62
_journal_year 2006
_chemical_formula_moiety 'C22 H22 N2 O6'
_chemical_formula_sum 'C22 H22 N2 O6'
_chemical_formula_weight 410.42
_chemical_name_systematic
;Dimethyl
 7-(N,N-dimethylamino)-3-(2-methoxybenzoyl)indolizine-1,2-dicarbxylate
;
_space_group_IT_number 15
_symmetry_cell_setting monoclinic
_symmetry_space_group_name_Hall '-C 2yc'
_symmetry_space_group_name_H-M 'C 1 2/c 1'
_atom_sites_solution_hydrogens geom
_atom_sites_solution_primary direct
_atom_sites_solution_secondary difmap
_audit_creation_method SHELXL-97
_cell_angle_alpha 90.00
_cell_angle_beta 109.547(2)
_cell_angle_gamma 90.00
_cell_formula_units_Z 8
_cell_length_a 28.878(3)
_cell_length_b 8.0015(8)
_cell_length_c 18.7634(18)
_cell_measurement_reflns_used 2107
_cell_measurement_temperature 293(2)
_cell_measurement_theta_max 24.05
_cell_measurement_theta_min 2.3
_cell_volume 4085.7(7)
_computing_cell_refinement 'SAINT (Siemens, 1996)'
_computing_data_collection 'SMART (Siemens, 1996)'
_computing_data_reduction SAINT
_computing_molecular_graphics 'ORTEP-3 (Version 1.07; Farrugia, 1997)'
_computing_publication_material 'SHELXL97 and PLATON (Spek, 2003)'
_computing_structure_refinement 'SHELXL97 (Sheldrick, 1997)'
_computing_structure_solution 'SIR92 (Altomare <i>et al.</i>,  1994)'
_diffrn_ambient_temperature 293(2)
_diffrn_measured_fraction_theta_full 0.963
_diffrn_measured_fraction_theta_max 0.963
_diffrn_measurement_device_type 'Siemens SMART CCD area-detector'
_diffrn_measurement_method \w
_diffrn_radiation_monochromator graphite
_diffrn_radiation_source 'fine-focus sealed tube'
_diffrn_radiation_type MoK\a
_diffrn_radiation_wavelength 0.71073
_diffrn_reflns_av_R_equivalents 0.0308
_diffrn_reflns_av_sigmaI/netI 0.0372
_diffrn_reflns_limit_h_max 34
_diffrn_reflns_limit_h_min -34
_diffrn_reflns_limit_k_max 9
_diffrn_reflns_limit_k_min -9
_diffrn_reflns_limit_l_max 19
_diffrn_reflns_limit_l_min -22
_diffrn_reflns_number 10194
_diffrn_reflns_theta_full 25.00
_diffrn_reflns_theta_max 25.00
_diffrn_reflns_theta_min 2.30
_diffrn_standards_decay_% 0
_diffrn_standards_number 0
_exptl_absorpt_coefficient_mu 0.098
_exptl_absorpt_correction_type none
_exptl_crystal_colour yellow
_exptl_crystal_density_diffrn 1.334
_exptl_crystal_density_method 'not measured'
_exptl_crystal_description prism
_exptl_crystal_F_000 1728
_exptl_crystal_size_max 0.28
_exptl_crystal_size_mid 0.18
_exptl_crystal_size_min 0.15
_refine_diff_density_max 0.191
_refine_diff_density_min -0.175
_refine_ls_extinction_method none
_refine_ls_goodness_of_fit_ref 1.117
_refine_ls_hydrogen_treatment constr
_refine_ls_matrix_type full
_refine_ls_number_parameters 276
_refine_ls_number_reflns 3481
_refine_ls_number_restraints 0
_refine_ls_restrained_S_all 1.117
_refine_ls_R_factor_all 0.0844
_refine_ls_R_factor_gt 0.0602
_refine_ls_shift/su_max 0.000
_refine_ls_shift/su_mean 0.000
_refine_ls_structure_factor_coef Fsqd
_refine_ls_weighting_details 'calc w=1/[\s^2^(Fo^2^)+(0.0619P)^2^+1.9395P] where P=(Fo^2^+2Fc^2^)/3'
_refine_ls_weighting_scheme calc
_refine_ls_wR_factor_gt 0.1345
_refine_ls_wR_factor_ref 0.1465
_reflns_number_gt 2589
_reflns_number_total 3481
_reflns_threshold_expression I>2\s(I)
_cod_data_source_file lh6577.cif
_cod_data_source_block I
_cod_original_sg_symbol_Hall '-c 2yc'
_cod_original_sg_symbol_H-M 'C 2/c'
_cod_database_code 2208120
_cod_database_fobs_code 2208120

loop_
_symmetry_equiv_pos_as_xyz
'x, y, z'
'-x, y, -z+1/2'
'x+1/2, y+1/2, z'
'-x+1/2, y+1/2, -z+1/2'
'-x, -y, -z'
'x, -y, z-1/2'
'-x+1/2, -y+1/2, -z'
'x+1/2, -y+1/2, z-1/2'

loop_
_atom_site_label
_atom_site_fract_x
_atom_site_fract_y
_atom_site_fract_z
_atom_site_U_iso_or_equiv
_atom_site_adp_type
_atom_site_calc_flag
_atom_site_refinement_flags
_atom_site_occupancy
_atom_site_type_symbol
O10 0.08533(8) 0.9398(3) -0.12213(12) 0.0759(7) Uani d . 1 O
O11 0.03996(7) 0.7911(3) -0.06876(12) 0.0757(6) Uani d . 1 O
O13 0.06713(7) 0.5277(2) 0.06603(12) 0.0685(6) Uani d . 1 O
O14 0.04347(7) 0.7815(3) 0.08888(12) 0.0698(6) Uani d . 1 O
O16 0.22588(7) 0.6645(3) 0.23314(11) 0.0613(6) Uani d . 1 O
O26 0.16212(7) 0.3454(2) 0.20049(12) 0.0612(5) Uani d . 1 O
N4 0.19670(7) 0.8355(2) 0.09020(11) 0.0405(5) Uani d . 1 N
N23 0.27088(8) 1.0617(3) -0.03835(13) 0.0558(6) Uani d . 1 N
C1 0.12109(9) 0.8390(3) 0.00285(14) 0.0460(6) Uani d . 1 C
C2 0.11860(9) 0.7592(3) 0.06828(14) 0.0429(6) Uani d . 1 C
C3 0.16499(9) 0.7560(3) 0.12274(14) 0.0409(6) Uani d . 1 C
C5 0.24604(9) 0.8683(3) 0.12098(15) 0.0446(6) Uani d . 1 C
H5 0.2630 0.8390 0.1709 0.053 Uiso calc R 1 H
C6 0.26985(9) 0.9424(3) 0.07918(15) 0.0473(7) Uani d . 1 C
H6 0.3034 0.9628 0.1010 0.057 Uiso calc R 1 H
C7 0.24572(9) 0.9911(3) 0.00279(15) 0.0440(6) Uani d . 1 C
C8 0.19518(9) 0.9636(3) -0.02597(14) 0.0452(6) Uani d . 1 C
H8 0.1775 0.9979 -0.0749 0.054 Uiso calc R 1 H
C9 0.17081(9) 0.8858(3) 0.01728(14) 0.0408(6) Uani d . 1 C
C10 0.08188(11) 0.8648(3) -0.06857(17) 0.0547(7) Uani d . 1 C
C12 -0.00310(11) 0.8125(5) -0.1338(2) 0.0940(12) Uani d . 1 C
H121 -0.0163 0.9224 -0.1332 0.141 Uiso calc R 1 H
H122 -0.0272 0.7305 -0.1331 0.141 Uiso calc R 1 H
H123 0.0053 0.7987 -0.1788 0.141 Uiso calc R 1 H
C13 0.07400(10) 0.6741(3) 0.07391(16) 0.0515(7) Uani d . 1 C
C15 -0.00197(13) 0.7083(5) 0.0918(3) 0.1095(15) Uani d . 1 C
H151 -0.0157 0.6366 0.0489 0.164 Uiso calc R 1 H
H152 -0.0249 0.7956 0.0911 0.164 Uiso calc R 1 H
H153 0.0047 0.6444 0.1375 0.164 Uiso calc R 1 H
C16 0.18214(10) 0.6784(3) 0.19584(14) 0.0445(6) Uani d . 1 C
C17 0.14474(9) 0.6150(3) 0.22905(15) 0.0475(7) Uani d . 1 C
C18 0.13726(9) 0.4444(3) 0.23395(14) 0.0480(7) Uani d . 1 C
C19 0.10650(11) 0.3867(4) 0.27173(17) 0.0639(8) Uani d . 1 C
H19 0.1014 0.2727 0.2752 0.077 Uiso calc R 1 H
C20 0.08359(13) 0.5001(5) 0.3040(2) 0.0798(10) Uani d . 1 C
H20 0.0632 0.4614 0.3297 0.096 Uiso calc R 1 H
C21 0.09018(13) 0.6684(5) 0.2990(2) 0.0845(11) Uani d . 1 C
H21 0.0744 0.7436 0.3209 0.101 Uiso calc R 1 H
C22 0.12051(11) 0.7251(4) 0.26118(18) 0.0661(8) Uani d . 1 C
H22 0.1248 0.8395 0.2571 0.079 Uiso calc R 1 H
C24 0.32345(11) 1.0900(4) -0.00766(18) 0.0632(8) Uani d . 1 C
H241 0.3303 1.1741 0.0310 0.095 Uiso calc R 1 H
H242 0.3351 1.1268 -0.0473 0.095 Uiso calc R 1 H
H243 0.3397 0.9880 0.0136 0.095 Uiso calc R 1 H
C25 0.24560(12) 1.1156(4) -0.11553(17) 0.0672(9) Uani d . 1 C
H251 0.2305 1.0209 -0.1458 0.101 Uiso calc R 1 H
H252 0.2688 1.1655 -0.1357 0.101 Uiso calc R 1 H
H253 0.2208 1.1960 -0.1161 0.101 Uiso calc R 1 H
C26 0.15248(12) 0.1713(4) 0.1954(2) 0.0890(11) Uani d . 1 C
H261 0.1577 0.1271 0.2451 0.133 Uiso calc R 1 H
H262 0.1741 0.1169 0.1735 0.133 Uiso calc R 1 H
H263 0.1190 0.1521 0.1642 0.133 Uiso calc R 1 H

loop_
_atom_site_aniso_label
_atom_site_aniso_U_11
_atom_site_aniso_U_22
_atom_site_aniso_U_33
_atom_site_aniso_U_12
_atom_site_aniso_U_13
_atom_site_aniso_U_23
O10 0.0678(15) 0.0895(16) 0.0600(14) 0.0046(12) 0.0075(11) 0.0161(12)
O11 0.0417(12) 0.0998(16) 0.0728(14) -0.0074(11) 0.0021(10) 0.0006(12)
O13 0.0542(12) 0.0562(12) 0.0920(16) -0.0129(10) 0.0203(11) -0.0090(11)
O14 0.0490(12) 0.0707(13) 0.0996(17) -0.0049(10) 0.0381(12) -0.0178(12)
O16 0.0468(12) 0.0803(14) 0.0551(12) -0.0072(10) 0.0148(10) 0.0149(10)
O26 0.0577(12) 0.0464(10) 0.0820(14) -0.0020(9) 0.0268(11) -0.0004(10)
N4 0.0379(12) 0.0421(11) 0.0413(12) -0.0027(9) 0.0132(10) -0.0030(9)
N23 0.0532(15) 0.0650(15) 0.0562(15) -0.0031(12) 0.0274(12) 0.0067(12)
C1 0.0404(15) 0.0457(14) 0.0495(16) 0.0031(12) 0.0117(13) -0.0038(12)
C2 0.0398(14) 0.0409(13) 0.0512(16) -0.0013(11) 0.0194(13) -0.0083(12)
C3 0.0389(14) 0.0413(13) 0.0445(14) -0.0035(11) 0.0164(12) -0.0043(11)
C5 0.0417(15) 0.0475(14) 0.0427(14) -0.0047(12) 0.0115(12) -0.0024(12)
C6 0.0383(14) 0.0511(15) 0.0540(17) -0.0059(12) 0.0176(13) 0.0012(13)
C7 0.0489(15) 0.0384(13) 0.0503(16) 0.0025(11) 0.0240(13) -0.0033(11)
C8 0.0514(16) 0.0439(13) 0.0418(15) 0.0061(12) 0.0176(13) -0.0003(11)
C9 0.0440(15) 0.0386(13) 0.0401(15) 0.0022(11) 0.0146(12) -0.0033(11)
C10 0.0511(18) 0.0510(16) 0.0575(19) 0.0045(13) 0.0123(15) -0.0030(14)
C12 0.049(2) 0.108(3) 0.098(3) 0.0070(19) -0.0119(19) -0.011(2)
C13 0.0424(16) 0.0512(16) 0.0595(18) -0.0036(13) 0.0151(13) -0.0081(13)
C15 0.062(2) 0.118(3) 0.172(4) -0.023(2) 0.071(3) -0.032(3)
C16 0.0432(15) 0.0447(14) 0.0467(15) -0.0064(12) 0.0164(13) -0.0056(12)
C17 0.0447(15) 0.0530(16) 0.0455(15) -0.0069(12) 0.0159(13) -0.0022(12)
C18 0.0421(15) 0.0562(16) 0.0434(15) -0.0059(13) 0.0112(13) 0.0010(13)
C19 0.0580(19) 0.0699(19) 0.064(2) -0.0193(16) 0.0205(16) 0.0044(16)
C20 0.077(2) 0.097(3) 0.084(3) -0.028(2) 0.052(2) -0.006(2)
C21 0.089(3) 0.093(3) 0.100(3) -0.017(2) 0.069(2) -0.023(2)
C22 0.073(2) 0.0586(17) 0.081(2) -0.0133(15) 0.0451(18) -0.0156(16)
C24 0.064(2) 0.0625(18) 0.078(2) -0.0035(15) 0.0444(18) -0.0010(16)
C25 0.077(2) 0.074(2) 0.061(2) 0.0003(16) 0.0371(17) 0.0104(16)
C26 0.074(2) 0.0539(19) 0.137(3) -0.0056(17) 0.032(2) -0.010(2)

loop_
_atom_type_symbol
_atom_type_description
_atom_type_scat_dispersion_real
_atom_type_scat_dispersion_imag
_atom_type_scat_source
C C 0.0033 0.0016 'International Tables Vol C Tables 4.2.6.8 and 6.1.1.4'
H H 0.0000 0.0000 'International Tables Vol C Tables 4.2.6.8 and 6.1.1.4'
N N 0.0061 0.0033 'International Tables Vol C Tables 4.2.6.8 and 6.1.1.4'
O O 0.0106 0.0060 'International Tables Vol C Tables 4.2.6.8 and 6.1.1.4'

loop_
_geom_angle_atom_site_label_1
_geom_angle_atom_site_label_2
_geom_angle_atom_site_label_3
_geom_angle
C10 O11 C12 118.3(3)
C13 O14 C15 114.8(2)
C18 O26 C26 118.9(2)
C5 N4 C9 120.2(2)
C5 N4 C3 129.6(2)
C9 N4 C3 110.21(19)
C7 N23 C24 122.1(2)
C7 N23 C25 120.5(2)
C24 N23 C25 117.4(2)
C2 C1 C9 107.3(2)
C2 C1 C10 128.2(2)
C9 C1 C10 124.4(3)
C3 C2 C1 109.4(2)
C3 C2 C13 125.7(2)
C1 C2 C13 124.5(2)
C2 C3 N4 106.2(2)
C2 C3 C16 130.7(2)
N4 C3 C16 122.9(2)
C6 C5 N4 120.1(2)
C6 C5 H5 120.0
N4 C5 H5 120.0
C5 C6 C7 122.4(2)
C5 C6 H6 118.8
C7 C6 H6 118.8
N23 C7 C8 122.6(2)
N23 C7 C6 121.0(2)
C8 C7 C6 116.3(2)
C9 C8 C7 121.0(2)
C9 C8 H8 119.5
C7 C8 H8 119.5
N4 C9 C8 119.9(2)
N4 C9 C1 106.8(2)
C8 C9 C1 133.3(2)
O10 C10 O11 122.8(3)
O10 C10 C1 125.8(3)
O11 C10 C1 111.3(3)
O11 C12 H121 109.5
O11 C12 H122 109.5
H121 C12 H122 109.5
O11 C12 H123 109.5
H121 C12 H123 109.5
H122 C12 H123 109.5
O13 C13 O14 124.7(3)
O13 C13 C2 123.6(2)
O14 C13 C2 111.7(2)
O14 C15 H151 109.5
O14 C15 H152 109.5
H151 C15 H152 109.5
O14 C15 H153 109.5
H151 C15 H153 109.5
H152 C15 H153 109.5
O16 C16 C3 123.0(2)
O16 C16 C17 118.5(2)
C3 C16 C17 118.4(2)
C22 C17 C18 119.0(3)
C22 C17 C16 120.3(2)
C18 C17 C16 120.5(2)
O26 C18 C19 124.8(3)
O26 C18 C17 115.2(2)
C19 C18 C17 120.0(3)
C20 C19 C18 119.3(3)
C20 C19 H19 120.3
C18 C19 H19 120.3
C21 C20 C19 121.3(3)
C21 C20 H20 119.3
C19 C20 H20 119.3
C20 C21 C22 119.1(3)
C20 C21 H21 120.4
C22 C21 H21 120.4
C21 C22 C17 121.2(3)
C21 C22 H22 119.4
C17 C22 H22 119.4
N23 C24 H241 109.5
N23 C24 H242 109.5
H241 C24 H242 109.5
N23 C24 H243 109.5
H241 C24 H243 109.5
H242 C24 H243 109.5
N23 C25 H251 109.5
N23 C25 H252 109.5
H251 C25 H252 109.5
N23 C25 H253 109.5
H251 C25 H253 109.5
H252 C25 H253 109.5
O26 C26 H261 109.5
O26 C26 H262 109.5
H261 C26 H262 109.5
O26 C26 H263 109.5
H261 C26 H263 109.5
H262 C26 H263 109.5

loop_
_geom_bond_atom_site_label_1
_geom_bond_atom_site_label_2
_geom_bond_distance
O10 C10 1.203(3)
O11 C10 1.345(3)
O11 C12 1.432(3)
O13 C13 1.189(3)
O14 C13 1.327(3)
O14 C15 1.455(4)
O16 C16 1.227(3)
O26 C18 1.356(3)
O26 C26 1.417(3)
N4 C5 1.372(3)
N4 C9 1.381(3)
N4 C3 1.411(3)
N23 C7 1.349(3)
N23 C24 1.450(3)
N23 C25 1.452(4)
C1 C2 1.407(3)
C1 C9 1.420(3)
C1 C10 1.451(4)
C2 C3 1.387(3)
C2 C13 1.492(4)
C3 C16 1.434(4)
C5 C6 1.342(3)
C5 H5 0.9300
C6 C7 1.422(4)
C6 H6 0.9300
C7 C8 1.394(4)
C8 C9 1.387(4)
C8 H8 0.9300
C12 H121 0.9600
C12 H122 0.9600
C12 H123 0.9600
C15 H151 0.9600
C15 H152 0.9600
C15 H153 0.9600
C16 C17 1.504(4)
C17 C22 1.383(4)
C17 C18 1.390(4)
C18 C19 1.388(4)
C19 C20 1.377(4)
C19 H19 0.9300
C20 C21 1.368(5)
C20 H20 0.9300
C21 C22 1.376(4)
C21 H21 0.9300
C22 H22 0.9300
C24 H241 0.9600
C24 H242 0.9600
C24 H243 0.9600
C25 H251 0.9600
C25 H252 0.9600
C25 H253 0.9600
C26 H261 0.9600
C26 H262 0.9600
C26 H263 0.9600

loop_
_geom_hbond_atom_site_label_D
_geom_hbond_atom_site_label_H
_geom_hbond_atom_site_label_A
_geom_hbond_site_symmetry_A
_geom_hbond_distance_DH
_geom_hbond_distance_HA
_geom_hbond_distance_DA
_geom_hbond_angle_DHA
_geom_hbond_publ_flag
C15 H151 O13 5_565 0.96 2.54 3.486(5) 169 yes
C6 H6 Cg1 6_555 0.93 2.915 3.742(3) 149 yes

loop_
_geom_torsion_atom_site_label_1
_geom_torsion_atom_site_label_2
_geom_torsion_atom_site_label_3
_geom_torsion_atom_site_label_4
_geom_torsion
C9 C1 C2 C3 0.3(3)
C10 C1 C2 C3 177.7(2)
C9 C1 C2 C13 -173.0(2)
C10 C1 C2 C13 4.4(4)
C1 C2 C3 N4 0.0(3)
C13 C2 C3 N4 173.2(2)
C1 C2 C3 C16 -174.6(2)
C13 C2 C3 C16 -1.4(4)
C5 N4 C3 C2 178.4(2)
C9 N4 C3 C2 -0.4(3)
C5 N4 C3 C16 -6.4(4)
C9 N4 C3 C16 174.8(2)
C9 N4 C5 C6 -3.1(3)
C3 N4 C5 C6 178.3(2)
N4 C5 C6 C7 0.5(4)
C24 N23 C7 C8 179.8(2)
C25 N23 C7 C8 1.0(4)
C24 N23 C7 C6 0.7(4)
C25 N23 C7 C6 -178.1(2)
C5 C6 C7 N23 -178.4(2)
C5 C6 C7 C8 2.5(4)
N23 C7 C8 C9 178.0(2)
C6 C7 C8 C9 -2.9(3)
C5 N4 C9 C8 2.6(3)
C3 N4 C9 C8 -178.5(2)
C5 N4 C9 C1 -178.3(2)
C3 N4 C9 C1 0.6(3)
C7 C8 C9 N4 0.5(3)
C7 C8 C9 C1 -178.4(2)
C2 C1 C9 N4 -0.6(3)
C10 C1 C9 N4 -178.0(2)
C2 C1 C9 C8 178.4(3)
C10 C1 C9 C8 0.9(4)
C12 O11 C10 O10 -4.1(4)
C12 O11 C10 C1 176.7(3)
C2 C1 C10 O10 176.8(3)
C9 C1 C10 O10 -6.2(4)
C2 C1 C10 O11 -4.0(4)
C9 C1 C10 O11 172.9(2)
C15 O14 C13 O13 -2.8(4)
C15 O14 C13 C2 177.4(3)
C3 C2 C13 O13 -75.5(4)
C1 C2 C13 O13 96.7(3)
C3 C2 C13 O14 104.3(3)
C1 C2 C13 O14 -83.5(3)
C2 C3 C16 O16 168.4(3)
N4 C3 C16 O16 -5.5(4)
C2 C3 C16 C17 -13.2(4)
N4 C3 C16 C17 172.9(2)
O16 C16 C17 C22 100.8(3)
C3 C16 C17 C22 -77.7(3)
O16 C16 C17 C18 -73.4(3)
C3 C16 C17 C18 108.1(3)
C26 O26 C18 C19 7.5(4)
C26 O26 C18 C17 -173.1(3)
C22 C17 C18 O26 179.5(2)
C16 C17 C18 O26 -6.2(4)
C22 C17 C18 C19 -1.0(4)
C16 C17 C18 C19 173.3(2)
O26 C18 C19 C20 179.4(3)
C17 C18 C19 C20 0.1(4)
C18 C19 C20 C21 0.6(5)
C19 C20 C21 C22 -0.3(6)
C20 C21 C22 C17 -0.8(5)
C18 C17 C22 C21 1.4(5)
C16 C17 C22 C21 -172.9(3)

loop_
_cod_related_entry_id
_cod_related_entry_database
_cod_related_entry_code
1 ChemSpider 9410290
